data_4333686
loop_
_publ_author_name
'Barbora Mairychov\'a'
'Tom\'a\<s Svoboda'
'Petr \<St\<epni\<cka'
'Ale\<s R\%u\<zi\<cka'
'Remco W. A. Havenith'
'Mercedes Alonso'
'Frank De Proft'
'Roman Jambor'
'Libor Dost\'al'

_publ_section_title
;
 Synthesis and Structural Characterization of Heteroboroxines with MB2O3
 Core (M = Sb, Bi, Sn)
;
_journal_name_full 'Inorganic Chemistry'
_journal_page_first 1424
_journal_page_last 1431
_journal_paper_doi 10.1021/ic302153s
_journal_volume 52
_journal_year 2013
_chemical_formula_moiety 'C32 H32 B2 F6 N2 O3 Sn'
_chemical_formula_sum 'C32 H32 B2 F6 N2 O3 Sn'
_chemical_formula_weight 746.91
_chemical_name_systematic
; 
 ? 
;
_space_group_IT_number 14
_symmetry_cell_setting monoclinic
_symmetry_space_group_name_Hall '-P 2ybc'
_symmetry_space_group_name_H-M 'P 1 21/c 1'
_atom_sites_solution_hydrogens geom
_atom_sites_solution_primary direct
_atom_sites_solution_secondary difmap
_audit_creation_method SHELXL-97
_cell_angle_alpha 90
_cell_angle_beta 93.940(6)
_cell_angle_gamma 90
_cell_formula_units_Z 4
_cell_length_a 22.3600(6)
_cell_length_b 13.2700(10)
_cell_length_c 11.0911(16)
_cell_measurement_reflns_used 29610
_cell_measurement_temperature 150(1)
_cell_measurement_theta_max 27.5
_cell_measurement_theta_min 1
_cell_volume 3283.1(5)
_computing_cell_refinement 'COLLECT and DENZO'
_computing_data_collection 'COLLECT (Hooft, 1998) and DENZO (Otwinowski & Minor, 1997)'
_computing_data_reduction 'COLLECT and DENZO'
_computing_molecular_graphics 'PLATON (Spek, 2003)'
_computing_publication_material 'SHELXL-97 (Sheldrick, 2008)'
_computing_structure_refinement 'SHELXL-97 (Sheldrick, 1997)'
_computing_structure_solution 'SIR92 (Altomare et al., 1994)'
_diffrn_ambient_temperature 150(1)
_diffrn_detector_area_resol_mean 9.091
_diffrn_measured_fraction_theta_full 0.993
_diffrn_measured_fraction_theta_max 0.993
_diffrn_measurement_device_type 'Bruker Nonius KappaCCD area detector'
_diffrn_measurement_method '\f and \w scans to fill the Ewald sphere'
_diffrn_radiation_monochromator graphite
_diffrn_radiation_source 'fine-focus sealed tube'
_diffrn_radiation_type MoK\a
_diffrn_radiation_wavelength 0.71073
_diffrn_reflns_av_R_equivalents 0.0756
_diffrn_reflns_av_sigmaI/netI 0.0657
_diffrn_reflns_limit_h_max 29
_diffrn_reflns_limit_h_min -24
_diffrn_reflns_limit_k_max 17
_diffrn_reflns_limit_k_min -17
_diffrn_reflns_limit_l_max 14
_diffrn_reflns_limit_l_min -13
_diffrn_reflns_number 29517
_diffrn_reflns_theta_full 27.50
_diffrn_reflns_theta_max 27.50
_diffrn_reflns_theta_min 1.79
_diffrn_standards_number 0
_exptl_absorpt_coefficient_mu 0.848
_exptl_absorpt_correction_T_max 0.964
_exptl_absorpt_correction_T_min 0.864
_exptl_absorpt_correction_type integration
_exptl_absorpt_process_details
;
gaussian integration (Coppens, 1970)
;
_exptl_crystal_colour colourless
_exptl_crystal_density_diffrn 1.511
_exptl_crystal_description plate
_exptl_crystal_F_000 1504
_exptl_crystal_size_max 0.34
_exptl_crystal_size_mid 0.25
_exptl_crystal_size_min 0.04
_refine_diff_density_max 1.902
_refine_diff_density_min -0.890
_refine_diff_density_rms 0.119
_refine_ls_extinction_method none
_refine_ls_goodness_of_fit_ref 1.117
_refine_ls_hydrogen_treatment constr
_refine_ls_matrix_type full
_refine_ls_number_parameters 415
_refine_ls_number_reflns 7497
_refine_ls_number_restraints 0
_refine_ls_restrained_S_all 1.117
_refine_ls_R_factor_all 0.1007
_refine_ls_R_factor_gt 0.0582
_refine_ls_shift/su_max 0.000
_refine_ls_shift/su_mean 0.000
_refine_ls_structure_factor_coef Fsqd
_refine_ls_weighting_details 'calc w=1/[\s^2^(Fo^2^)+(0.0273P)^2^+12.3832P] where P=(Fo^2^+2Fc^2^)/3'
_refine_ls_weighting_scheme calc
_refine_ls_wR_factor_gt 0.1045
_refine_ls_wR_factor_ref 0.1241
_reflns_number_gt 5245
_reflns_number_total 7497
_reflns_threshold_expression >2sigma(I)
_cod_data_source_file ic302153s_si_002_4.cif
_cod_data_source_block 3b
_cod_original_sg_symbol_H-M 'P 21/c'
_cod_database_code 4333686

loop_
_symmetry_equiv_pos_as_xyz
'x, y, z'
'-x, y+1/2, -z+1/2'
'-x, -y, -z'
'x, -y-1/2, z-1/2'

loop_
_atom_site_label
_atom_site_type_symbol
_atom_site_fract_x
_atom_site_fract_y
_atom_site_fract_z
_atom_site_U_iso_or_equiv
_atom_site_adp_type
_atom_site_occupancy
_atom_site_symmetry_multiplicity
_atom_site_calc_flag
_atom_site_refinement_flags
Sn1 Sn 0.245602(15) 0.02251(3) 0.63043(3) 0.02647(10) Uani 1 1 d .
O2 O 0.19407(14) -0.0524(3) 0.7468(3) 0.0305(8) Uani 1 1 d .
O3 O 0.26134(14) -0.0490(3) 0.9257(3) 0.0284(8) Uani 1 1 d .
O1 O 0.31183(14) 0.0311(3) 0.7666(3) 0.0324(8) Uani 1 1 d .
C19 C 0.3635(2) 0.0213(4) 0.9775(4) 0.0261(10) Uani 1 1 d .
C28 C 0.1245(2) -0.1708(4) 1.1359(4) 0.0323(12) Uani 1 1 d .
H28 H 0.1343 -0.1982 1.2119 0.039 Uiso 1 1 d R
C5 C 0.1217(3) 0.2766(5) 0.6071(5) 0.0432(14) Uani 1 1 d .
H5 H 0.0804 0.2854 0.6028 0.052 Uiso 1 1 d R
N2 N 0.13422(18) 0.0140(3) 0.5166(3) 0.0318(9) Uani 1 1 d .
C27 C 0.1691(2) -0.1451(4) 1.0620(4) 0.0327(12) Uani 1 1 d .
H27 H 0.2090 -0.1541 1.0900 0.039 Uiso 1 1 d R
C26 C 0.1559(2) -0.1057(4) 0.9460(4) 0.0258(10) Uani 1 1 d .
B2 B 0.2064(2) -0.0681(4) 0.8646(5) 0.0272(12) Uani 1 1 d .
C6 C 0.1462(2) 0.1801(4) 0.6121(4) 0.0317(11) Uani 1 1 d .
C13 C 0.2807(2) -0.0918(4) 0.5216(4) 0.0292(11) Uani 1 1 d .
C30 C 0.0507(2) -0.1183(4) 0.9833(5) 0.0349(12) Uani 1 1 d .
H30 H 0.0107 -0.1091 0.9570 0.042 Uiso 1 1 d R
C31 C 0.0955(2) -0.0947(4) 0.9083(5) 0.0335(12) Uani 1 1 d .
H31 H 0.0850 -0.0701 0.8312 0.040 Uiso 1 1 d R
C20 C 0.4116(2) 0.0825(4) 0.9506(5) 0.0326(12) Uani 1 1 d .
H20 H 0.4143 0.1054 0.8719 0.039 Uiso 1 1 d R
C1 C 0.2076(2) 0.1677(4) 0.6217(4) 0.0296(11) Uani 1 1 d .
C24 C 0.3628(2) -0.0147(4) 1.0952(4) 0.0322(11) Uani 1 1 d .
H24 H 0.3320 -0.0578 1.1143 0.039 Uiso 1 1 d R
C23 C 0.4063(2) 0.0109(4) 1.1848(5) 0.0366(13) Uani 1 1 d .
H23 H 0.4044 -0.0138 1.2629 0.044 Uiso 1 1 d R
C11 C 0.1282(3) 0.0535(5) 0.3930(5) 0.0429(14) Uani 1 1 d .
H11A H 0.1430 0.0050 0.3381 0.051 Uiso 1 1 d R
H11B H 0.1509 0.1147 0.3892 0.051 Uiso 1 1 d R
H11C H 0.0867 0.0672 0.3710 0.051 Uiso 1 1 d R
B1 B 0.3098(2) -0.0002(4) 0.8806(5) 0.0273(13) Uani 1 1 d .
C29 C 0.0652(2) -0.1573(4) 1.0974(4) 0.0299(11) Uani 1 1 d .
C21 C 0.4552(2) 0.1097(5) 1.0389(5) 0.0390(13) Uani 1 1 d .
H21 H 0.4865 0.1515 1.0198 0.047 Uiso 1 1 d R
C18 C 0.2575(3) -0.1220(5) 0.4087(5) 0.0428(14) Uani 1 1 d .
H18 H 0.2220 -0.0934 0.3763 0.051 Uiso 1 1 d R
C10 C 0.1073(2) 0.0867(4) 0.5987(5) 0.0333(12) Uani 1 1 d .
H10A H 0.1037 0.0561 0.6773 0.040 Uiso 1 1 d R
H10B H 0.0675 0.1052 0.5659 0.040 Uiso 1 1 d R
C22 C 0.4520(2) 0.0746(5) 1.1564(5) 0.0381(13) Uani 1 1 d .
N1 N 0.3237(2) 0.1409(3) 0.5441(4) 0.0342(10) Uani 1 1 d .
C2 C 0.2452(3) 0.2509(4) 0.6181(5) 0.0342(12) Uani 1 1 d .
F1 F 0.4792(2) 0.1924(4) 1.3061(5) 0.1037(19) Uani 1 1 d .
F5 F 0.0310(2) -0.1847(5) 1.2889(3) 0.117(2) Uani 1 1 d .
F6 F -0.0339(2) -0.1406(5) 1.1518(5) 0.117(2) Uani 1 1 d .
C9 C 0.3858(2) 0.1100(5) 0.5602(5) 0.0445(15) Uani 1 1 d .
H9A H 0.4106 0.1595 0.5249 0.053 Uiso 1 1 d R
H9B H 0.3906 0.0463 0.5209 0.053 Uiso 1 1 d R
H9C H 0.3975 0.1035 0.6447 0.053 Uiso 1 1 d R
C4 C 0.1596(3) 0.3591(5) 0.6083(5) 0.0478(16) Uani 1 1 d .
H4 H 0.1436 0.4239 0.6067 0.057 Uiso 1 1 d R
F3 F 0.54946(17) 0.1233(5) 1.2185(4) 0.117(2) Uani 1 1 d .
C14 C 0.3334(3) -0.1383(5) 0.5670(5) 0.0431(14) Uani 1 1 d .
H14 H 0.3500 -0.1214 0.6435 0.052 Uiso 1 1 d R
F4 F -0.0010(2) -0.2806(4) 1.1598(5) 0.117(2) Uani 1 1 d .
F2 F 0.5028(2) 0.0477(5) 1.3465(5) 0.115(2) Uani 1 1 d .
C3 C 0.2213(3) 0.3467(4) 0.6125(5) 0.0429(14) Uani 1 1 d .
H3 H 0.2465 0.4025 0.6111 0.052 Uiso 1 1 d R
C7 C 0.3122(2) 0.2310(4) 0.6176(5) 0.0364(12) Uani 1 1 d .
H7A H 0.3318 0.2893 0.5852 0.044 Uiso 1 1 d R
H7B H 0.3287 0.2203 0.6998 0.044 Uiso 1 1 d R
C8 C 0.3078(3) 0.1602(5) 0.4150(5) 0.0455(15) Uani 1 1 d .
H8A H 0.3343 0.2102 0.3863 0.055 Uiso 1 1 d R
H8B H 0.2672 0.1838 0.4042 0.055 Uiso 1 1 d R
H8C H 0.3118 0.0989 0.3703 0.055 Uiso 1 1 d R
C32 C 0.0168(3) -0.1844(5) 1.1766(5) 0.0422(14) Uani 1 1 d .
C16 C 0.3379(3) -0.2372(5) 0.3889(6) 0.0473(15) Uani 1 1 d .
H16 H 0.3571 -0.2857 0.3447 0.057 Uiso 1 1 d R
C17 C 0.2857(3) -0.1938(5) 0.3422(6) 0.0508(16) Uani 1 1 d .
H17 H 0.2692 -0.2126 0.2663 0.061 Uiso 1 1 d R
C12 C 0.1031(3) -0.0828(5) 0.5234(5) 0.0450(14) Uani 1 1 d .
H12A H 0.0614 -0.0739 0.4993 0.054 Uiso 1 1 d R
H12B H 0.1073 -0.1071 0.6050 0.054 Uiso 1 1 d R
H12C H 0.1202 -0.1307 0.4708 0.054 Uiso 1 1 d R
C15 C 0.3614(3) -0.2104(5) 0.5010(6) 0.0553(17) Uani 1 1 d .
H15 H 0.3969 -0.2398 0.5321 0.066 Uiso 1 1 d R
C25 C 0.4959(3) 0.1103(6) 1.2525(6) 0.0555(18) Uani 1 1 d .

loop_
_atom_site_aniso_label
_atom_site_aniso_U_11
_atom_site_aniso_U_22
_atom_site_aniso_U_33
_atom_site_aniso_U_23
_atom_site_aniso_U_13
_atom_site_aniso_U_12
Sn1 0.02653(16) 0.03154(18) 0.02123(15) 0.00220(17) 0.00090(11) -0.00021(17)
O2 0.0265(17) 0.040(2) 0.0240(16) 0.0064(15) -0.0024(13) -0.0072(15)
O3 0.0258(17) 0.036(2) 0.0232(16) 0.0054(15) -0.0009(13) -0.0032(14)
O1 0.0288(17) 0.043(2) 0.0251(16) 0.0052(17) 0.0005(13) -0.0073(17)
C19 0.027(2) 0.023(2) 0.028(2) 0.000(2) 0.0006(18) 0.008(2)
C28 0.039(3) 0.035(3) 0.023(2) 0.005(2) 0.001(2) -0.001(2)
C5 0.049(3) 0.042(4) 0.039(3) 0.003(3) 0.004(3) 0.017(3)
N2 0.035(2) 0.034(2) 0.0250(19) 0.0012(19) -0.0036(17) 0.000(2)
C27 0.031(3) 0.037(3) 0.030(3) 0.003(2) -0.002(2) -0.004(2)
C26 0.028(2) 0.023(3) 0.026(2) -0.001(2) -0.0003(19) -0.005(2)
B2 0.029(3) 0.024(3) 0.029(3) -0.002(2) 0.002(2) 0.001(2)
C6 0.038(3) 0.029(3) 0.028(2) 0.002(2) 0.005(2) 0.003(2)
C13 0.027(3) 0.031(3) 0.029(2) 0.003(2) 0.004(2) 0.001(2)
C30 0.024(3) 0.045(3) 0.035(3) 0.005(3) -0.001(2) 0.000(2)
C31 0.032(3) 0.041(3) 0.027(2) 0.007(2) -0.003(2) -0.005(2)
C20 0.023(2) 0.040(3) 0.035(3) 0.000(2) 0.005(2) 0.000(2)
C1 0.032(3) 0.032(3) 0.025(2) 0.001(2) 0.004(2) -0.002(2)
C24 0.029(2) 0.037(3) 0.030(2) 0.001(2) 0.002(2) 0.006(2)
C23 0.031(3) 0.047(4) 0.031(2) 0.001(3) -0.004(2) 0.006(2)
C11 0.053(3) 0.046(4) 0.028(3) 0.004(3) -0.004(2) 0.011(3)
B1 0.028(3) 0.030(4) 0.024(2) 0.002(2) 0.002(2) 0.007(2)
C29 0.034(3) 0.028(3) 0.028(2) -0.004(2) 0.003(2) -0.006(2)
C21 0.024(3) 0.048(4) 0.045(3) -0.009(3) 0.003(2) -0.003(2)
C18 0.041(3) 0.052(4) 0.035(3) -0.009(3) -0.005(2) 0.011(3)
C10 0.028(3) 0.038(3) 0.034(3) 0.003(2) 0.002(2) 0.008(2)
C22 0.023(3) 0.049(4) 0.041(3) -0.014(3) -0.003(2) 0.009(2)
N1 0.042(3) 0.037(3) 0.024(2) 0.0023(19) 0.0056(19) -0.007(2)
C2 0.048(3) 0.032(3) 0.024(2) -0.005(2) 0.006(2) -0.004(3)
F1 0.082(3) 0.122(4) 0.101(4) -0.075(4) -0.037(3) 0.014(3)
F5 0.070(3) 0.247(7) 0.036(2) -0.001(3) 0.015(2) -0.068(4)
F6 0.071(3) 0.179(6) 0.108(4) 0.085(4) 0.057(3) 0.054(3)
C9 0.037(3) 0.058(4) 0.039(3) 0.003(3) 0.012(2) -0.008(3)
C4 0.082(5) 0.026(3) 0.036(3) 0.004(3) 0.006(3) 0.007(3)
F3 0.031(2) 0.250(7) 0.070(3) -0.060(4) 0.002(2) -0.038(3)
C14 0.045(3) 0.043(4) 0.040(3) -0.009(3) -0.010(3) 0.008(3)
F4 0.107(4) 0.105(4) 0.148(5) -0.031(4) 0.081(4) -0.056(3)
F2 0.098(4) 0.155(6) 0.082(3) 0.008(4) -0.060(3) -0.024(4)
C3 0.060(4) 0.032(3) 0.038(3) -0.002(3) 0.010(3) -0.010(3)
C7 0.044(3) 0.036(3) 0.030(3) 0.000(2) 0.004(2) -0.011(3)
C8 0.055(4) 0.054(4) 0.028(3) 0.007(3) 0.009(3) -0.008(3)
C32 0.035(3) 0.058(4) 0.034(3) 0.007(3) 0.009(2) -0.004(3)
C16 0.048(4) 0.040(4) 0.054(4) -0.010(3) 0.005(3) 0.003(3)
C17 0.066(4) 0.044(4) 0.041(3) -0.012(3) -0.005(3) 0.008(3)
C12 0.042(3) 0.047(4) 0.044(3) 0.001(3) -0.005(3) -0.005(3)
C15 0.042(3) 0.052(4) 0.071(4) -0.007(4) -0.008(3) 0.017(3)
C25 0.037(3) 0.087(5) 0.040(3) -0.016(4) -0.012(3) 0.009(3)

loop_
_atom_type_symbol
_atom_type_description
_atom_type_scat_dispersion_real
_atom_type_scat_dispersion_imag
_atom_type_scat_source
C C 0.0033 0.0016 'International Tables Vol C Tables 4.2.6.8 and 6.1.1.4'
H H 0.0000 0.0000 'International Tables Vol C Tables 4.2.6.8 and 6.1.1.4'
B B 0.0013 0.0007 'International Tables Vol C Tables 4.2.6.8 and 6.1.1.4'
F F 0.0171 0.0103 'International Tables Vol C Tables 4.2.6.8 and 6.1.1.4'
N N 0.0061 0.0033 'International Tables Vol C Tables 4.2.6.8 and 6.1.1.4'
O O 0.0106 0.0060 'International Tables Vol C Tables 4.2.6.8 and 6.1.1.4'
Sn Sn -0.6537 1.4246 'International Tables Vol C Tables 4.2.6.8 and 6.1.1.4'

loop_
_exptl_crystal_face_index_h
_exptl_crystal_face_index_k
_exptl_crystal_face_index_l
_exptl_crystal_face_perp_dist
0 0 -1 0.021
0 0 1 0.019
1 0 0 0.131
-1 0 0 0.082
0 -1 0 0.042
0 1 0 0.132
-1 -1 0 0.056
-1 1 0 0.092
1 -1 0 0.106

loop_
_geom_angle_atom_site_label_1
_geom_angle_atom_site_label_2
_geom_angle_atom_site_label_3
_geom_angle
O1 Sn1 O2 88.39(12)
O1 Sn1 C1 104.63(17)
O2 Sn1 C1 103.33(16)
O1 Sn1 C13 100.52(17)
O2 Sn1 C13 104.95(17)
C1 Sn1 C13 142.35(19)
O1 Sn1 N1 76.47(13)
O2 Sn1 N1 162.60(13)
C1 Sn1 N1 72.95(17)
C13 Sn1 N1 86.46(17)
B2 O2 Sn1 127.4(3)
B1 O3 B2 126.7(4)
B1 O1 Sn1 127.7(3)
C24 C19 C20 117.3(5)
C24 C19 B1 121.2(4)
C20 C19 B1 121.3(4)
C29 C28 C27 120.3(5)
C29 C28 H28 119.6
C27 C28 H28 120.1
C4 C5 C6 119.2(6)
C4 C5 H5 120.4
C6 C5 H5 120.4
C12 N2 C11 110.4(4)
C12 N2 C10 109.0(4)
C11 N2 C10 109.1(4)
C28 C27 C26 121.6(5)
C28 C27 H27 119.0
C26 C27 H27 119.4
C31 C26 C27 116.9(4)
C31 C26 B2 120.9(4)
C27 C26 B2 122.1(4)
O2 B2 O3 124.6(5)
O2 B2 C26 120.3(4)
O3 B2 C26 115.1(4)
C1 C6 C5 120.0(5)
C1 C6 C10 118.2(5)
C5 C6 C10 121.7(5)
C18 C13 C14 117.0(5)
C18 C13 Sn1 126.4(4)
C14 C13 Sn1 116.6(4)
C31 C30 C29 120.0(5)
C31 C30 H30 120.2
C29 C30 H30 119.7
C30 C31 C26 121.6(5)
C30 C31 H31 119.1
C26 C31 H31 119.3
C21 C20 C19 121.1(5)
C21 C20 H20 119.4
C19 C20 H20 119.5
C6 C1 C2 120.3(5)
C6 C1 Sn1 120.6(4)
C2 C1 Sn1 119.0(4)
C23 C24 C19 122.4(5)
C23 C24 H24 118.8
C19 C24 H24 118.8
C22 C23 C24 118.8(5)
C22 C23 H23 120.7
C24 C23 H23 120.5
N2 C11 H11A 109.9
N2 C11 H11B 109.2
H11A C11 H11B 109.5
N2 C11 H11C 109.3
H11A C11 H11C 109.5
H11B C11 H11C 109.5
O1 B1 O3 124.5(5)
O1 B1 C19 120.9(4)
O3 B1 C19 114.5(4)
C28 C29 C30 119.5(5)
C28 C29 C32 120.7(5)
C30 C29 C32 119.8(5)
C20 C21 C22 119.9(5)
C20 C21 H21 120.1
C22 C21 H21 120.1
C13 C18 C17 121.8(5)
C13 C18 H18 119.3
C17 C18 H18 118.9
N2 C10 C6 109.8(4)
N2 C10 H10A 110.0
C6 C10 H10A 109.7
N2 C10 H10B 109.6
C6 C10 H10B 109.6
H10A C10 H10B 108.2
C23 C22 C21 120.4(5)
C23 C22 C25 119.8(5)
C21 C22 C25 119.7(6)
C9 N1 C8 109.5(4)
C9 N1 C7 111.3(4)
C8 N1 C7 110.9(4)
C9 N1 Sn1 116.7(3)
C8 N1 Sn1 110.0(3)
C7 N1 Sn1 98.1(3)
C3 C2 C1 120.0(5)
C3 C2 C7 122.6(5)
C1 C2 C7 117.4(5)
N1 C9 H9A 109.4
N1 C9 H9B 109.2
H9A C9 H9B 109.5
N1 C9 H9C 109.8
H9A C9 H9C 109.5
H9B C9 H9C 109.5
C5 C4 C3 120.8(6)
C5 C4 H4 119.8
C3 C4 H4 119.4
C15 C14 C13 121.3(5)
C15 C14 H14 118.9
C13 C14 H14 119.8
C2 C3 C4 119.5(6)
C2 C3 H3 120.1
C4 C3 H3 120.4
N1 C7 C2 110.5(4)
N1 C7 H7A 109.9
C2 C7 H7A 109.5
N1 C7 H7B 109.3
C2 C7 H7B 109.5
H7A C7 H7B 108.2
N1 C8 H8A 109.2
N1 C8 H8B 109.9
H8A C8 H8B 109.5
N1 C8 H8C 109.3
H8A C8 H8C 109.5
H8B C8 H8C 109.5
F5 C32 F6 111.6(6)
F5 C32 F4 100.7(6)
F6 C32 F4 98.7(6)
F5 C32 C29 116.1(5)
F6 C32 C29 115.6(5)
F4 C32 C29 111.7(5)
C15 C16 C17 119.9(6)
C15 C16 H16 119.9
C17 C16 H16 120.1
C16 C17 C18 119.7(6)
C16 C17 H17 120.3
C18 C17 H17 120.0
N2 C12 H12A 109.5
N2 C12 H12B 109.1
H12A C12 H12B 109.5
N2 C12 H12C 109.8
H12A C12 H12C 109.5
H12B C12 H12C 109.5
C16 C15 C14 120.3(6)
C16 C15 H15 119.6
C14 C15 H15 120.1
F3 C25 F1 108.6(7)
F3 C25 F2 104.5(6)
F1 C25 F2 100.7(6)
F3 C25 C22 114.6(5)
F1 C25 C22 113.6(5)
F2 C25 C22 113.7(6)

loop_
_geom_bond_atom_site_label_1
_geom_bond_atom_site_label_2
_geom_bond_distance
Sn1 O1 2.044(3)
Sn1 O2 2.046(3)
Sn1 C1 2.106(5)
Sn1 C13 2.122(5)
Sn1 N1 2.581(4)
O2 B2 1.332(6)
O3 B1 1.385(6)
O3 B2 1.386(6)
O1 B1 1.335(6)
C19 C24 1.391(7)
C19 C20 1.396(7)
C19 B1 1.582(7)
C28 C29 1.376(7)
C28 C27 1.378(7)
C28 H28 0.9298
C5 C4 1.384(9)
C5 C6 1.393(7)
C5 H5 0.9300
N2 C12 1.465(7)
N2 C11 1.465(6)
N2 C10 1.482(6)
C27 C26 1.401(7)
C27 H27 0.9301
C26 C31 1.395(7)
C26 B2 1.574(7)
C6 C1 1.379(7)
C6 C10 1.515(7)
C13 C18 1.382(7)
C13 C14 1.393(7)
C30 C31 1.380(7)
C30 C29 1.386(7)
C30 H30 0.9300
C31 H31 0.9300
C20 C21 1.381(7)
C20 H20 0.9300
C1 C2 1.390(7)
C24 C23 1.385(7)
C24 H24 0.9302
C23 C22 1.378(8)
C23 H23 0.9300
C11 H11A 0.9600
C11 H11B 0.9600
C11 H11C 0.9600
C29 C32 1.484(7)
C21 C22 1.390(8)
C21 H21 0.9301
C18 C17 1.383(8)
C18 H18 0.9300
C10 H10A 0.9700
C10 H10B 0.9701
C22 C25 1.476(8)
N1 C9 1.449(7)
N1 C8 1.474(6)
N1 C7 1.479(7)
C2 C3 1.379(8)
C2 C7 1.521(8)
F1 C25 1.307(8)
F5 C32 1.264(7)
F6 C32 1.288(7)
C9 H9A 0.9600
C9 H9B 0.9600
C9 H9C 0.9600
C4 C3 1.388(9)
C4 H4 0.9300
F3 C25 1.292(7)
C14 C15 1.381(8)
C14 H14 0.9300
F4 C32 1.346(8)
F2 C25 1.334(9)
C3 H3 0.9300
C7 H7A 0.9701
C7 H7B 0.9701
C8 H8A 0.9599
C8 H8B 0.9599
C8 H8C 0.9601
C16 C15 1.363(9)
C16 C17 1.372(9)
C16 H16 0.9300
C17 H17 0.9300
C12 H12A 0.9601
C12 H12B 0.9600
C12 H12C 0.9599
C15 H15 0.9299
